data_7718793
loop_
_publ_author_name
'Pavard, Paul-Alexis'
'Pugliese, Eva'
'Coutancier, Damien'
'Albin, Val&#xe9;rie'
'Casaretto, Nicolas'
'Bourcier, Sophie'
'Lair, Virginie'
'Ringuede, Armelle'
'Auffrant, Audrey'
'Schneider, Nathanaelle'

_publ_section_title
;
 Relationship between molecular structures and thermogravimetric
 properties of gallium-amidinate based compounds.
;
_journal_issue 24
_journal_name_full 'Dalton transactions (Cambridge, England : 2003)'
_journal_page_first 9770
_journal_page_last 9777
_journal_paper_doi 10.1039/d5dt00944h
_journal_volume 54
_journal_year 2025
_chemical_absolute_configuration rm
_chemical_formula_moiety 'C13 H27 Cl2 Ga N2'
_chemical_formula_sum 'C13 H27 Cl2 Ga N2'
_chemical_formula_weight 351.98
_space_group_crystal_system trigonal
_space_group_IT_number 154
_space_group_name_Hall 'P 32 2"'
_space_group_name_H-M_alt 'P 32 2 1'
_atom_sites_solution_hydrogens geom
_atom_sites_solution_primary dual
_audit_creation_date 2025-04-14
_audit_creation_method
;
Olex2 1.5
(compiled 2025.03.04 svn.red2d20d0 for OlexSys, GUI svn.r7188)
;
_audit_update_record
;
2025-04-15 deposited with the CCDC.	2025-05-26 downloaded from the CCDC.
;
_cell_angle_alpha 90
_cell_angle_beta 90
_cell_angle_gamma 120
_cell_formula_units_Z 3
_cell_length_a 9.3037(7)
_cell_length_b 9.3037(7)
_cell_length_c 17.0719(14)
_cell_measurement_reflns_used 9769
_cell_measurement_temperature 149.99
_cell_measurement_theta_max 29.972
_cell_measurement_theta_min 2.528
_cell_volume 1279.75(17)
_computing_cell_refinement 'SAINT V8.38A (Bruker, 2018)'
_computing_data_reduction 'SAINT V8.38A (Bruker, 2018)'
_computing_molecular_graphics 'Olex2 1.5 (Dolomanov et al., 2009)'
_computing_publication_material 'Olex2 1.5 (Dolomanov et al., 2009)'
_computing_structure_refinement 'SHELXL 2018/3 (Sheldrick, 2015)'
_computing_structure_solution 'SHELXT 2014/5 (Sheldrick, 2014)'
_diffrn_ambient_temperature 149.99
_diffrn_measured_fraction_theta_full 0.998
_diffrn_measured_fraction_theta_max 0.992
_diffrn_measurement_device_type 'Bruker APEX-II CCD'
_diffrn_measurement_method '\f and \w scans'
_diffrn_radiation_type MoK\a
_diffrn_radiation_wavelength 0.71073
_diffrn_reflns_av_R_equivalents 0.0439
_diffrn_reflns_av_unetI/netI 0.0185
_diffrn_reflns_Laue_measured_fraction_full 0.998
_diffrn_reflns_Laue_measured_fraction_max 0.992
_diffrn_reflns_limit_h_max 13
_diffrn_reflns_limit_h_min -13
_diffrn_reflns_limit_k_max 13
_diffrn_reflns_limit_k_min -13
_diffrn_reflns_limit_l_max 24
_diffrn_reflns_limit_l_min -24
_diffrn_reflns_number 48766
_diffrn_reflns_point_group_measured_fraction_full 0.999
_diffrn_reflns_point_group_measured_fraction_max 0.993
_diffrn_reflns_theta_full 25.242
_diffrn_reflns_theta_max 30.135
_diffrn_reflns_theta_min 2.795
_diffrn_source_current 31.0
_diffrn_source_power 1.705
_diffrn_source_voltage 55.0
_diffrn_standards_number 0
_exptl_absorpt_coefficient_mu 1.913
_exptl_absorpt_correction_T_max 0.7460
_exptl_absorpt_correction_T_min 0.7013
_exptl_absorpt_correction_type multi-scan
_exptl_absorpt_process_details
;
SADABS-2016/2 (Bruker,2016/2) was used for absorption correction.
wR2(int) was 0.0814 before and 0.0656 after correction.
The Ratio of minimum to maximum transmission is 0.9401.
The \l/2 correction factor is Not present.
;
_exptl_crystal_colour colourless
_exptl_crystal_colour_primary colourless
_exptl_crystal_density_diffrn 1.370
_exptl_crystal_description block
_exptl_crystal_F_000 552
_exptl_crystal_size_max 0.24
_exptl_crystal_size_mid 0.14
_exptl_crystal_size_min 0.14
_refine_diff_density_max 0.438
_refine_diff_density_min -0.310
_refine_diff_density_rms 0.045
_refine_ls_abs_structure_details
;
 Refined as an inversion twin.
;
_refine_ls_abs_structure_Flack 0.006(11)
_refine_ls_extinction_method none
_refine_ls_goodness_of_fit_ref 1.065
_refine_ls_hydrogen_treatment constr
_refine_ls_matrix_type full
_refine_ls_number_parameters 104
_refine_ls_number_reflns 2516
_refine_ls_number_restraints 0
_refine_ls_restrained_S_all 1.065
_refine_ls_R_factor_all 0.0209
_refine_ls_R_factor_gt 0.0197
_refine_ls_shift/su_max 0.001
_refine_ls_shift/su_mean 0.000
_refine_ls_structure_factor_coef Fsqd
_refine_ls_weighting_details 'w=1/[\s^2^(Fo^2^)+(0.0240P)^2^+0.3126P] where P=(Fo^2^+2Fc^2^)/3'
_refine_ls_weighting_scheme calc
_refine_ls_wR_factor_gt 0.0495
_refine_ls_wR_factor_ref 0.0500
_reflns_Friedel_coverage 0.717
_reflns_Friedel_fraction_full 1.000
_reflns_Friedel_fraction_max 0.993
_reflns_number_gt 2420
_reflns_number_total 2516
_reflns_threshold_expression 'I > 2\s(I)'
_cod_data_source_file d5dt00944h2.cif
_cod_data_source_block L5GaCl2
_cod_depositor_comments 'Adding full bibliography for 7718786--7718794.cif.'
_cod_original_cell_volume 1279.7(2)
_cod_database_code 7718793
_shelx_shelxl_version_number 2018/3
_shelx_space_group_comment
;
The symmetry employed for this shelxl refinement is uniquely defined
by the following loop, which should always be used as a source of
symmetry information in preference to the above space-group names.
They are only intended as comments.
;
_shelx_estimated_absorpt_t_max 0.776
_shelx_estimated_absorpt_t_min 0.657
_olex2_refinement_description
;
1. Twinned data refinement
 Scales: 0.994(11)
 0.006(11)
2. Fixed Uiso
 At 1.5 times of:
  All C(H,H,H) groups
3. Others
 Fixed Sof: C5(0.5) H5A(0.5) H5B(0.5) H5C(0.5) C3(0.5) H3A(0.5) H3B(0.5)
 H3C(0.5) C4(0.5) H4A(0.5) H4B(0.5) H4C(0.5)
4.a Idealised Me refined as rotating group:
 C9(H9A,H9B,H9C), C8(H8A,H8B,H8C), C7(H7A,H7B,H7C), C5(H5A,H5B,H5C), C3(H3A,
 H3B,H3C), C4(H4A,H4B,H4C)
;
_olex2_submission_special_instructions 'No special instructions were received'

loop_
_space_group_symop_operation_xyz
'x, y, z'
'-y, x-y, z+2/3'
'-x+y, -x, z+1/3'
'x-y, -y, -z+1/3'
'-x, -x+y, -z+2/3'
'y, x, -z'

loop_
_atom_site_label
_atom_site_type_symbol
_atom_site_fract_x
_atom_site_fract_y
_atom_site_fract_z
_atom_site_U_iso_or_equiv
_atom_site_adp_type
_atom_site_occupancy
_atom_site_site_symmetry_order
_atom_site_calc_flag
_atom_site_refinement_flags_posn
_atom_site_refinement_flags_adp
_atom_site_refinement_flags_occupancy
_atom_site_disorder_assembly
_atom_site_disorder_group
Ga1 Ga 0.62240(3) 1.000000 0.666667 0.02113(8) Uani 1 2 d S T P . .
Cl1 Cl 0.69136(6) 0.87920(7) 0.57808(3) 0.03338(13) Uani 1 1 d . . . . .
N1 N 0.39357(18) 0.8842(2) 0.69997(9) 0.0245(3) Uani 1 1 d . . . . .
C2 C 0.2001(3) 1.000000 0.666667 0.0289(6) Uani 1 2 d S T P . .
C6 C 0.3128(2) 0.7370(2) 0.75286(11) 0.0244(4) Uani 1 1 d . . . . .
C1 C 0.3650(3) 1.000000 0.666667 0.0207(5) Uani 1 2 d S T P . .
C9 C 0.1554(4) 0.5888(4) 0.72005(16) 0.0576(8) Uani 1 1 d . . . . .
H9A H 0.067040 0.616697 0.716778 0.086 Uiso 1 1 calc R U . . .
H9B H 0.120243 0.492868 0.754673 0.086 Uiso 1 1 calc R U . . .
H9C H 0.178139 0.561729 0.667681 0.086 Uiso 1 1 calc R U . . .
C8 C 0.2832(5) 0.7803(4) 0.83422(14) 0.0590(9) Uani 1 1 d . . . . .
H8A H 0.385642 0.875153 0.854062 0.089 Uiso 1 1 calc R U . . .
H8B H 0.249505 0.684851 0.868953 0.089 Uiso 1 1 calc R U . . .
H8C H 0.195305 0.809090 0.832474 0.089 Uiso 1 1 calc R U . . .
C7 C 0.4391(4) 0.6793(4) 0.7583(2) 0.0701(11) Uani 1 1 d . . . . .
H7A H 0.468235 0.661303 0.705461 0.105 Uiso 1 1 calc R U . . .
H7B H 0.391502 0.575271 0.787929 0.105 Uiso 1 1 calc R U . . .
H7C H 0.538967 0.764107 0.784973 0.105 Uiso 1 1 calc R U . . .
C5 C 0.2123(7) 1.1114(9) 0.7319(3) 0.0487(14) Uani 0.5 1 d . . P . .
H5A H 0.212570 1.060238 0.782005 0.073 Uiso 0.5 1 calc R U P . .
H5B H 0.117202 1.129393 0.729975 0.073 Uiso 0.5 1 calc R U P . .
H5C H 0.315335 1.218112 0.726625 0.073 Uiso 0.5 1 calc R U P . .
C3 C 0.1630(6) 1.0538(6) 0.5857(3) 0.0379(10) Uani 0.5 1 d . . P . .
H3A H 0.247313 1.169165 0.574829 0.057 Uiso 0.5 1 calc R U P . .
H3B H 0.053121 1.043922 0.587164 0.057 Uiso 0.5 1 calc R U P . .
H3C H 0.165344 0.981800 0.544382 0.057 Uiso 0.5 1 calc R U P . .
C4 C 0.0417(6) 0.8236(8) 0.6767(4) 0.0549(17) Uani 0.5 1 d . . P . .
H4A H 0.041282 0.748633 0.636306 0.082 Uiso 0.5 1 calc R U P . .
H4B H -0.058310 0.832843 0.671587 0.082 Uiso 0.5 1 calc R U P . .
H4C H 0.043354 0.779374 0.728633 0.082 Uiso 0.5 1 calc R U P . .

loop_
_atom_site_aniso_label
_atom_site_aniso_U_11
_atom_site_aniso_U_22
_atom_site_aniso_U_33
_atom_site_aniso_U_23
_atom_site_aniso_U_13
_atom_site_aniso_U_12
Ga1 0.01504(9) 0.02582(15) 0.02613(13) 0.00794(12) 0.00397(6) 0.01291(8)
Cl1 0.0270(2) 0.0423(3) 0.0366(3) -0.0042(2) 0.00174(19) 0.0217(2)
N1 0.0173(6) 0.0292(8) 0.0303(7) 0.0133(7) 0.0078(5) 0.0142(7)
C2 0.0194(8) 0.0421(15) 0.0326(13) 0.0057(11) 0.0028(6) 0.0211(8)
C6 0.0223(9) 0.0230(8) 0.0259(9) 0.0084(7) 0.0058(7) 0.0096(7)
C1 0.0174(8) 0.0275(13) 0.0205(11) 0.0041(9) 0.0021(5) 0.0137(6)
C9 0.0522(17) 0.0431(15) 0.0397(13) 0.0032(12) -0.0012(13) -0.0046(12)
C8 0.095(3) 0.0343(13) 0.0304(11) 0.0071(10) 0.0203(13) 0.0194(15)
C7 0.0466(16) 0.0601(19) 0.118(3) 0.064(2) 0.0369(18) 0.0376(15)
C5 0.049(3) 0.075(4) 0.046(3) -0.010(3) 0.003(2) 0.049(3)
C3 0.026(2) 0.045(3) 0.044(2) 0.007(2) -0.0110(19) 0.019(2)
C4 0.017(2) 0.057(3) 0.077(4) 0.033(3) -0.003(2) 0.008(2)

loop_
_atom_type_symbol
_atom_type_description
_atom_type_scat_dispersion_real
_atom_type_scat_dispersion_imag
_atom_type_scat_source
C C 0.0033 0.0016 'International Tables Vol C Tables 4.2.6.8 and 6.1.1.4'
H H 0.0000 0.0000 'International Tables Vol C Tables 4.2.6.8 and 6.1.1.4'
Cl Cl 0.1484 0.1585 'International Tables Vol C Tables 4.2.6.8 and 6.1.1.4'
Ga Ga 0.2307 1.6083 'International Tables Vol C Tables 4.2.6.8 and 6.1.1.4'
N N 0.0061 0.0033 'International Tables Vol C Tables 4.2.6.8 and 6.1.1.4'

loop_
_geom_angle_atom_site_label_1
_geom_angle_atom_site_label_2
_geom_angle_atom_site_label_3
_geom_angle
_geom_angle_site_symmetry_1
_geom_angle_site_symmetry_3
_geom_angle_publ_flag
Cl1 Ga1 Cl1 112.42(3) 4_676 . ?
Cl1 Ga1 C1 123.791(15) . . ?
Cl1 Ga1 C1 123.790(15) 4_676 . ?
N1 Ga1 Cl1 116.54(6) 4_676 4_676 ?
N1 Ga1 Cl1 118.03(5) 4_676 . ?
N1 Ga1 Cl1 118.03(5) . 4_676 ?
N1 Ga1 Cl1 116.54(6) . . ?
N1 Ga1 N1 68.99(10) 4_676 . ?
N1 Ga1 C1 34.49(5) . . ?
N1 Ga1 C1 34.49(5) 4_676 . ?
C6 N1 Ga1 126.84(13) . . ?
C1 N1 Ga1 91.88(12) . . ?
C1 N1 C6 140.67(16) . . ?
C1 C2 C3 112.3(2) . . ?
C1 C2 C3 112.3(2) . 4_676 ?
C1 C2 C4 114.5(3) . 4_676 ?
C1 C2 C4 114.5(3) . . ?
C5 C2 C1 105.8(2) . . ?
C5 C2 C1 105.8(2) 4_676 . ?
C5 C2 C5 148.4(5) . 4_676 ?
C5 C2 C3 113.0(3) 4_676 4_676 ?
C5 C2 C3 53.3(3) 4_676 . ?
C5 C2 C3 113.0(3) . . ?
C5 C2 C3 53.3(3) . 4_676 ?
C5 C2 C4 54.8(3) 4_676 . ?
C5 C2 C4 110.5(4) . . ?
C5 C2 C4 110.5(4) 4_676 4_676 ?
C5 C2 C4 54.8(3) . 4_676 ?
C3 C2 C3 135.4(4) 4_676 . ?
C3 C2 C4 100.9(3) . . ?
C3 C2 C4 100.9(3) 4_676 4_676 ?
C3 C2 C4 59.7(3) 4_676 . ?
C3 C2 C4 59.7(3) . 4_676 ?
C4 C2 C4 131.0(5) . 4_676 ?
N1 C6 C9 114.94(18) . . ?
N1 C6 C8 112.80(17) . . ?
N1 C6 C7 103.75(16) . . ?
C8 C6 C9 110.9(2) . . ?
C8 C6 C7 108.3(3) . . ?
C7 C6 C9 105.3(3) . . ?
N1 C1 Ga1 53.63(11) . . ?
N1 C1 Ga1 53.63(11) 4_676 . ?
N1 C1 N1 107.3(2) 4_676 . ?
N1 C1 C2 126.37(11) . . ?
N1 C1 C2 126.37(11) 4_676 . ?
C2 C1 Ga1 180.0 . . ?
C6 C9 H9A 109.5 . . ?
C6 C9 H9B 109.5 . . ?
C6 C9 H9C 109.5 . . ?
H9A C9 H9B 109.5 . . ?
H9A C9 H9C 109.5 . . ?
H9B C9 H9C 109.5 . . ?
C6 C8 H8A 109.5 . . ?
C6 C8 H8B 109.5 . . ?
C6 C8 H8C 109.5 . . ?
H8A C8 H8B 109.5 . . ?
H8A C8 H8C 109.5 . . ?
H8B C8 H8C 109.5 . . ?
C6 C7 H7A 109.5 . . ?
C6 C7 H7B 109.5 . . ?
C6 C7 H7C 109.5 . . ?
H7A C7 H7B 109.5 . . ?
H7A C7 H7C 109.5 . . ?
H7B C7 H7C 109.5 . . ?
C2 C5 H5A 109.5 . . ?
C2 C5 H5B 109.5 . . ?
C2 C5 H5C 109.5 . . ?
H5A C5 H5B 109.5 . . ?
H5A C5 H5C 109.5 . . ?
H5B C5 H5C 109.5 . . ?
C2 C3 H3A 109.5 . . ?
C2 C3 H3B 109.5 . . ?
C2 C3 H3C 109.5 . . ?
H3A C3 H3B 109.5 . . ?
H3A C3 H3C 109.5 . . ?
H3B C3 H3C 109.5 . . ?
C2 C4 H4A 109.5 . . ?
C2 C4 H4B 109.5 . . ?
C2 C4 H4C 109.5 . . ?
H4A C4 H4B 109.5 . . ?
H4A C4 H4C 109.5 . . ?
H4B C4 H4C 109.5 . . ?

loop_
_geom_bond_atom_site_label_1
_geom_bond_atom_site_label_2
_geom_bond_distance
_geom_bond_site_symmetry_2
_geom_bond_publ_flag
Ga1 Cl1 2.1640(5) 4_676 ?
Ga1 Cl1 2.1640(5) . ?
Ga1 N1 1.9294(14) 4_676 ?
Ga1 N1 1.9295(15) . ?
Ga1 C1 2.395(3) . ?
N1 C6 1.492(2) . ?
N1 C1 1.357(2) . ?
C2 C1 1.534(4) . ?
C2 C5 1.486(5) 4_676 ?
C2 C5 1.486(5) . ?
C2 C3 1.566(5) 4_676 ?
C2 C3 1.566(5) . ?
C2 C4 1.574(6) . ?
C2 C4 1.574(5) 4_676 ?
C6 C9 1.530(3) . ?
C6 C8 1.509(3) . ?
C6 C7 1.519(3) . ?
C9 H9A 0.9800 . ?
C9 H9B 0.9800 . ?
C9 H9C 0.9800 . ?
C8 H8A 0.9800 . ?
C8 H8B 0.9800 . ?
C8 H8C 0.9800 . ?
C7 H7A 0.9800 . ?
C7 H7B 0.9800 . ?
C7 H7C 0.9800 . ?
C5 H5A 0.9800 . ?
C5 H5B 0.9800 . ?
C5 H5C 0.9800 . ?
C3 H3A 0.9800 . ?
C3 H3B 0.9800 . ?
C3 H3C 0.9800 . ?
C4 H4A 0.9800 . ?
C4 H4B 0.9800 . ?
C4 H4C 0.9800 . ?

loop_
_geom_torsion_atom_site_label_1
_geom_torsion_atom_site_label_2
_geom_torsion_atom_site_label_3
_geom_torsion_atom_site_label_4
_geom_torsion
_geom_torsion_site_symmetry_1
_geom_torsion_site_symmetry_2
_geom_torsion_site_symmetry_3
_geom_torsion_site_symmetry_4
_geom_torsion_publ_flag
Ga1 N1 C6 C9 -126.7(2) . . . . ?
Ga1 N1 C6 C8 104.7(2) . . . . ?
Ga1 N1 C6 C7 -12.3(3) . . . . ?
Ga1 N1 C1 N1 -0.002(1) . . . 4_676 ?
Ga1 N1 C1 C2 180.000(1) . . . . ?
C6 N1 C1 Ga1 170.6(3) . . . . ?
C6 N1 C1 N1 170.6(3) . . . 4_676 ?
C6 N1 C1 C2 -9.4(3) . . . . ?
C1 N1 C6 C9 65.0(3) . . . . ?
C1 N1 C6 C8 -63.5(3) . . . . ?
C1 N1 C6 C7 179.4(3) . . . . ?
C5 C2 C1 N1 -82.5(3) 4_676 . . . ?
C5 C2 C1 N1 -82.5(3) . . . 4_676 ?
C5 C2 C1 N1 97.5(3) . . . . ?
C5 C2 C1 N1 97.5(3) 4_676 . . 4_676 ?
C3 C2 C1 N1 41.3(2) . . . 4_676 ?
C3 C2 C1 N1 41.2(2) 4_676 . . . ?
C3 C2 C1 N1 -138.8(2) . . . . ?
C3 C2 C1 N1 -138.7(2) 4_676 . . 4_676 ?
C4 C2 C1 N1 -24.5(3) 4_676 . . 4_676 ?
C4 C2 C1 N1 155.5(3) . . . 4_676 ?
C4 C2 C1 N1 155.5(3) 4_676 . . . ?
C4 C2 C1 N1 -24.5(3) . . . . ?

loop_
_twin_individual_id
_twin_individual_mass_fraction_refined
1 0.994(11)
2 0.006(11)
